data_4315789
loop_
_publ_author_name
'Yuguang Li'
'Qibai Jiang'
'Yizhi Li'
'Xujie Shen'
'Hong Yan'
'Vladimir I. Bregadze'

_publ_contact_author_email hyan1965@nju.edu.cn
_publ_contact_author_name 'Hong Yan'
_publ_section_title
;
 Ligand-to-Metal Ratio Controlled Assembly of Cobalt Complexes Containing
 ortho-Carborane Thiolato and Butyl Thiolato Ligands
;
_journal_name_full 'Inorganic Chemistry'
_journal_page_first 5584
_journal_page_last 5590
_journal_paper_doi 10.1021/ic100497h
_journal_volume 49
_journal_year 2010
_chemical_formula_moiety '2(C32 H66 B10 Co3 S6), 2(C4 H20 B20 Co S4), H2 O '
_chemical_formula_sum 'C72 H174 B60 Co8 O S20'
_chemical_formula_weight 2817.35
_chemical_name_systematic
; 
 ? 
;
_space_group_IT_number 14
_symmetry_cell_setting monoclinic
_symmetry_space_group_name_Hall '-P 2yn'
_symmetry_space_group_name_H-M 'P 1 21/n 1'
_atom_sites_solution_hydrogens geom
_atom_sites_solution_primary direct
_atom_sites_solution_secondary difmap
_audit_creation_method SHELXL-97
_cell_angle_alpha 90.00
_cell_angle_beta 102.228(3)
_cell_angle_gamma 90.00
_cell_formula_units_Z 2
_cell_length_a 12.4526(19)
_cell_length_b 28.730(4)
_cell_length_c 20.179(3)
_cell_measurement_reflns_used 1985
_cell_measurement_temperature 291(2)
_cell_measurement_theta_max 24.54
_cell_measurement_theta_min 2.22
_cell_volume 7055.5(18)
_computing_cell_refinement SMART
_computing_data_collection 'SMART (Bruker, 2000)'
_computing_data_reduction 'SAINT (Bruker, 2000)'
_computing_molecular_graphics SHELXTL
_computing_publication_material SHELXTL
_computing_structure_refinement SHELXTL
_computing_structure_solution 'SHELXTL (Bruker, 2000)'
_diffrn_ambient_temperature 291(2)
_diffrn_measured_fraction_theta_full 0.991
_diffrn_measured_fraction_theta_max 0.991
_diffrn_measurement_device_type 'Bruker Smart Apex CCD'
_diffrn_measurement_method 'phi and omega scans'
_diffrn_radiation_monochromator graphite
_diffrn_radiation_source 'sealed tube'
_diffrn_radiation_type MoK\a
_diffrn_radiation_wavelength 0.71073
_diffrn_reflns_av_R_equivalents 0.0538
_diffrn_reflns_av_sigmaI/netI 0.0673
_diffrn_reflns_limit_h_max 15
_diffrn_reflns_limit_h_min -12
_diffrn_reflns_limit_k_max 32
_diffrn_reflns_limit_k_min -35
_diffrn_reflns_limit_l_max 24
_diffrn_reflns_limit_l_min -24
_diffrn_reflns_number 38384
_diffrn_reflns_theta_full 26.00
_diffrn_reflns_theta_max 26.00
_diffrn_reflns_theta_min 1.75
_exptl_absorpt_coefficient_mu 1.250
_exptl_absorpt_correction_T_max 0.75
_exptl_absorpt_correction_T_min 0.71
_exptl_absorpt_correction_type multi-scan
_exptl_absorpt_process_details 'SADABS; Bruker, 2000'
_exptl_crystal_colour Black
_exptl_crystal_density_diffrn 1.326
_exptl_crystal_density_method 'not measured'
_exptl_crystal_description Block
_exptl_crystal_F_000 2900
_exptl_crystal_size_max 0.30
_exptl_crystal_size_mid 0.25
_exptl_crystal_size_min 0.23
_refine_diff_density_max 0.653
_refine_diff_density_min -0.535
_refine_diff_density_rms 0.061
_refine_ls_extinction_method none
_refine_ls_goodness_of_fit_ref 1.075
_refine_ls_hydrogen_treatment constr
_refine_ls_matrix_type full
_refine_ls_number_parameters 734
_refine_ls_number_reflns 13755
_refine_ls_number_restraints 0
_refine_ls_restrained_S_all 1.075
_refine_ls_R_factor_all 0.0907
_refine_ls_R_factor_gt 0.0594
_refine_ls_shift/su_max 0.000
_refine_ls_shift/su_mean 0.000
_refine_ls_structure_factor_coef Fsqd
_refine_ls_weighting_details 'calc w=1/[\s^2^(Fo^2^)+(0.05P)^2^+1.99P] where P=(Fo^2^+2Fc^2^)/3'
_refine_ls_weighting_scheme calc
_refine_ls_wR_factor_gt 0.1103
_refine_ls_wR_factor_ref 0.1174
_reflns_number_gt 9684
_reflns_number_total 13755
_reflns_threshold_expression >2sigma(I)
_cod_data_source_file ic100497h_si_001_5.cif
_cod_data_source_block complex-6
_cod_depositor_comments
;
The following automatic conversions were performed:

'_symmetry_cell_setting' value 'Monoclinic' changed to 'monoclinic'
according to the built-in table from CIF Core dictionary named
'cif_core.dic' version 2.4.1 from 2010-06-29.

Automatic conversion script
Id: cif_fix_values 1646 2011-03-28 12:23:43Z adriana 
;
_cod_original_cell_volume 7055.3(18)
_cod_original_sg_symbol_H-M 'P 1 21/n 1 '
_cod_database_code 4315789

loop_
_symmetry_equiv_pos_as_xyz
'x, y, z'
'-x+1/2, y+1/2, -z+1/2'
'-x, -y, -z'
'x-1/2, -y-1/2, z-1/2'

loop_
_atom_site_label
_atom_site_type_symbol
_atom_site_fract_x
_atom_site_fract_y
_atom_site_fract_z
_atom_site_U_iso_or_equiv
_atom_site_adp_type
_atom_site_occupancy
_atom_site_symmetry_multiplicity
_atom_site_calc_flag
_atom_site_refinement_flags
_atom_site_disorder_assembly
_atom_site_disorder_group
B3 B 0.8779(4) 0.76842(15) 0.5583(2) 0.0403(10) Uani 1 1 d . . .
H3 H 0.7931 0.7565 0.5393 0.048 Uiso 1 1 calc R . .
B4 B 0.9617(4) 0.78650(18) 0.5021(2) 0.0456(11) Uani 1 1 d . . .
H4 H 0.9316 0.7850 0.4468 0.055 Uiso 1 1 calc R . .
B5 B 1.0468(4) 0.83365(16) 0.5504(2) 0.0456(11) Uani 1 1 d . . .
H5 H 1.0663 0.8645 0.5228 0.055 Uiso 1 1 calc R . .
B6 B 1.0326(3) 0.84035(15) 0.6330(2) 0.0389(9) Uani 1 1 d . . .
H6 H 1.0427 0.8734 0.6613 0.047 Uiso 1 1 calc R . .
B7 B 1.0679(4) 0.78616(16) 0.6721(2) 0.0458(11) Uani 1 1 d . . .
H7 H 1.1007 0.7833 0.7270 0.055 Uiso 1 1 calc R . .
B8 B 0.9736(4) 0.74367(16) 0.6313(2) 0.0466(11) Uani 1 1 d . . .
H8 H 0.9446 0.7150 0.6591 0.056 Uiso 1 1 calc R . .
B9 B 1.0028(4) 0.74030(17) 0.5549(2) 0.0479(11) Uani 1 1 d . . .
H9 H 0.9955 0.7055 0.5317 0.057 Uiso 1 1 calc R . .
B10 B 1.1030(4) 0.77517(17) 0.5430(2) 0.0469(11) Uani 1 1 d . . .
H10 H 1.1614 0.7669 0.5107 0.056 Uiso 1 1 calc R . .
B11 B 1.1470(4) 0.80955(17) 0.6209(2) 0.0472(11) Uani 1 1 d . . .
H11 H 1.2301 0.8237 0.6392 0.057 Uiso 1 1 calc R . .
B12 B 1.1169(4) 0.74769(17) 0.6183(2) 0.0503(12) Uani 1 1 d . . .
H12 H 1.1816 0.7216 0.6352 0.060 Uiso 1 1 calc R . .
B13 B 0.4320(3) 0.90438(16) 0.6149(2) 0.0427(10) Uani 1 1 d . . .
H13 H 0.4134 0.8708 0.5889 0.051 Uiso 1 1 calc R . .
B14 B 0.4315(4) 0.91420(17) 0.7040(2) 0.0477(11) Uani 1 1 d . . .
H14 H 0.4130 0.8852 0.7353 0.057 Uiso 1 1 calc R . .
B15 B 0.5172(4) 0.95658(17) 0.7377(2) 0.0460(11) Uani 1 1 d . . .
H15 H 0.5525 0.9557 0.7925 0.055 Uiso 1 1 calc R . .
B16 B 0.5917(4) 0.97260(15) 0.6752(2) 0.0395(10) Uani 1 1 d . . .
H16 H 0.6786 0.9830 0.6874 0.047 Uiso 1 1 calc R . .
B17 B 0.5013(4) 0.99628(15) 0.6074(2) 0.0398(9) Uani 1 1 d . . .
H17 H 0.5307 1.0228 0.5762 0.048 Uiso 1 1 calc R . .
B18 B 0.3979(4) 0.95448(16) 0.5671(2) 0.0439(10) Uani 1 1 d . . .
H18 H 0.3592 0.9544 0.5128 0.053 Uiso 1 1 calc R . .
B19 B 0.3307(4) 0.93875(16) 0.6362(2) 0.0453(10) Uani 1 1 d . . .
H19 H 0.2446 0.9271 0.6268 0.054 Uiso 1 1 calc R . .
B20 B 0.3861(4) 0.97573(17) 0.7130(2) 0.0478(11) Uani 1 1 d . . .
H20 H 0.3373 0.9885 0.7487 0.057 Uiso 1 1 calc R . .
B21 B 0.4905(4) 1.01020(17) 0.6922(2) 0.0458(11) Uani 1 1 d . . .
H21 H 0.5092 1.0448 0.7149 0.055 Uiso 1 1 calc R . .
B22 B 0.3703(4) 0.99764(16) 0.6253(2) 0.0416(10) Uani 1 1 d . . .
H22 H 0.3092 1.0245 0.6051 0.050 Uiso 1 1 calc R . .
B23 B 0.1079(4) 1.04231(16) 0.1549(2) 0.0457(11) Uani 1 1 d . . .
H23 H 0.1963 1.0359 0.1598 0.055 Uiso 1 1 calc R . .
B24 B 0.0459(4) 1.06753(15) 0.2228(2) 0.0411(10) Uani 1 1 d . . .
H24 H 0.0986 1.0767 0.2720 0.049 Uiso 1 1 calc R . .
B25 B -0.0913(4) 1.04453(15) 0.2147(2) 0.0406(10) Uani 1 1 d . . .
H25 H -0.1236 1.0394 0.2609 0.049 Uiso 1 1 calc R . .
B26 B -0.1196(4) 1.00534(15) 0.1469(2) 0.0419(10) Uani 1 1 d . . .
H26 H -0.1725 0.9750 0.1491 0.050 Uiso 1 1 calc R . .
B27 B -0.1162(4) 1.03708(14) 0.0680(2) 0.0402(10) Uani 1 1 d . . .
H27 H -0.1641 1.0272 0.0177 0.048 Uiso 1 1 calc R . .
B28 B 0.0158(4) 1.06065(19) 0.0759(3) 0.0541(12) Uani 1 1 d . . .
H28 H 0.0510 1.0653 0.0307 0.065 Uiso 1 1 calc R . .
B29 B 0.0415(4) 1.09986(17) 0.1459(2) 0.0479(11) Uani 1 1 d . . .
H29 H 0.0926 1.1312 0.1470 0.057 Uiso 1 1 calc R . .
B30 B -0.0814(4) 1.10054(16) 0.1819(2) 0.0454(10) Uani 1 1 d . . .
H30 H -0.1111 1.1312 0.2054 0.055 Uiso 1 1 calc R . .
B31 B -0.1769(4) 1.06144(16) 0.1340(2) 0.0425(10) Uani 1 1 d . . .
H31 H -0.2662 1.0668 0.1258 0.051 Uiso 1 1 calc R . .
B32 B -0.0887(4) 1.09794(15) 0.0921(2) 0.0443(10) Uani 1 1 d . . .
H32 H -0.1194 1.1274 0.0587 0.053 Uiso 1 1 calc R . .
C1 C 0.9223(3) 0.82620(13) 0.56169(18) 0.0397(8) Uani 1 1 d . . .
C2 C 0.9325(3) 0.80042(12) 0.63340(16) 0.0354(8) Uani 1 1 d . . .
C3 C 0.5487(3) 0.91879(13) 0.68280(18) 0.0407(9) Uani 1 1 d . . .
C4 C 0.5294(3) 0.93823(12) 0.60454(17) 0.0362(8) Uani 1 1 d . . .
C5 C 0.0124(3) 1.01065(13) 0.1919(2) 0.0435(9) Uani 1 1 d . . .
C6 C -0.0090(3) 1.00478(14) 0.11286(19) 0.0465(9) Uani 1 1 d . . .
H6A H 0.0123 0.9765 0.0940 0.056 Uiso 1 1 d R . .
C7 C -0.0356(3) 0.80729(14) 0.0115(2) 0.0455(9) Uani 1 1 d . . .
H7A H -0.0555 0.8309 -0.0240 0.055 Uiso 1 1 calc R . .
C8 C 0.0620(3) 0.79339(15) 0.0399(2) 0.0476(9) Uani 1 1 d . . .
H8A H 0.1292 0.8060 0.0289 0.057 Uiso 1 1 calc R . .
C9 C 0.0617(3) 0.75834(14) 0.0905(2) 0.0463(9) Uani 1 1 d . . .
H9A H 0.1250 0.7410 0.1160 0.056 Uiso 1 1 calc R . .
C10 C -0.0531(3) 0.75030(14) 0.0900(2) 0.0466(9) Uani 1 1 d . . .
H10A H -0.0861 0.7267 0.1145 0.056 Uiso 1 1 calc R . .
C11 C -0.1051(3) 0.78310(13) 0.04342(19) 0.0419(9) Uani 1 1 d . . .
H11A H -0.1850 0.7873 0.0324 0.050 Uiso 1 1 calc R . .
C12 C -0.0549(3) 0.99472(14) 0.40251(19) 0.0453(9) Uani 1 1 d . . .
H12A H -0.1338 1.0014 0.3902 0.054 Uiso 1 1 calc R . .
C13 C -0.0088(3) 0.95711(14) 0.44116(18) 0.0452(9) Uani 1 1 d . . .
H13A H -0.0492 0.9336 0.4612 0.054 Uiso 1 1 calc R . .
C14 C 0.0975(3) 0.95933(15) 0.4488(2) 0.0500(10) Uani 1 1 d . . .
H14A H 0.1505 0.9377 0.4756 0.060 Uiso 1 1 calc R . .
C15 C 0.1233(3) 0.99668(14) 0.4125(2) 0.0451(9) Uani 1 1 d . . .
H15A H 0.1979 1.0065 0.4107 0.054 Uiso 1 1 calc R . .
C16 C 0.0254(3) 1.02177(14) 0.3844(2) 0.0453(9) Uani 1 1 d . . .
H16A H 0.0175 1.0513 0.3595 0.054 Uiso 1 1 calc R . .
C17 C -0.1699(3) 0.87964(16) 0.3301(2) 0.0493(10) Uani 1 1 d . . .
H17A H -0.1227 0.8524 0.3369 0.059 Uiso 1 1 calc R . .
H17B H -0.1697 0.8931 0.3742 0.059 Uiso 1 1 calc R . .
C18 C -0.2886(3) 0.86488(15) 0.29592(19) 0.0478(10) Uani 1 1 d . . .
H18A H -0.3349 0.8924 0.2889 0.057 Uiso 1 1 calc R . .
H18B H -0.2880 0.8517 0.2517 0.057 Uiso 1 1 calc R . .
C19 C -0.3385(4) 0.82961(15) 0.3368(2) 0.0513(10) Uani 1 1 d . . .
H19A H -0.4100 0.8208 0.3103 0.062 Uiso 1 1 calc R . .
H19B H -0.3506 0.8451 0.3774 0.062 Uiso 1 1 calc R . .
C20 C -0.2727(3) 0.78418(14) 0.3592(2) 0.0471(10) Uani 1 1 d . . .
H20A H -0.2093 0.7832 0.3392 0.071 Uiso 1 1 calc R . .
H20C H -0.3186 0.7577 0.3444 0.071 Uiso 1 1 calc R . .
H20B H -0.2498 0.7837 0.4077 0.071 Uiso 1 1 calc R . .
C21 C -0.2240(3) 0.87877(13) 0.11896(17) 0.0373(8) Uani 1 1 d . . .
H21A H -0.2333 0.8495 0.1411 0.045 Uiso 1 1 calc R . .
H21B H -0.2534 0.9038 0.1421 0.045 Uiso 1 1 calc R . .
C22 C -0.2781(3) 0.87733(13) 0.04664(18) 0.0435(9) Uani 1 1 d . . .
H22A H -0.3495 0.8629 0.0428 0.052 Uiso 1 1 calc R . .
H22B H -0.2351 0.8573 0.0235 0.052 Uiso 1 1 calc R . .
C23 C -0.2944(3) 0.92347(16) 0.0095(2) 0.0497(10) Uani 1 1 d . . .
H23A H -0.2255 0.9317 -0.0027 0.060 Uiso 1 1 calc R . .
H23B H -0.3090 0.9469 0.0410 0.060 Uiso 1 1 calc R . .
C24 C -0.3852(3) 0.92670(16) -0.0547(2) 0.0594(12) Uani 1 1 d . . .
H24A H -0.4229 0.8974 -0.0625 0.089 Uiso 1 1 calc R . .
H24B H -0.3533 0.9340 -0.0928 0.089 Uiso 1 1 calc R . .
H24C H -0.4363 0.9507 -0.0492 0.089 Uiso 1 1 calc R . .
C25 C 0.2145(3) 0.89240(13) 0.1319(2) 0.0433(9) Uani 1 1 d . . .
H25A H 0.1736 0.8946 0.0854 0.052 Uiso 1 1 calc R . .
H25B H 0.2210 0.9235 0.1511 0.052 Uiso 1 1 calc R . .
C26 C 0.3275(4) 0.87324(15) 0.1328(2) 0.0522(10) Uani 1 1 d . . .
H26A H 0.3349 0.8431 0.1551 0.063 Uiso 1 1 calc R . .
H26B H 0.3821 0.8939 0.1589 0.063 Uiso 1 1 calc R . .
H27A H 0.2835 0.8778 0.0285 0.063 Uiso 1 1 d R . .
H27B H 0.3609 0.8353 0.0527 0.063 Uiso 1 1 d R . .
C27 C 0.3495(4) 0.86786(16) 0.0612(2) 0.0570(12) Uani 1 1 d . . .
C28 C 0.4470(3) 0.89590(14) 0.04962(19) 0.0476(10) Uani 1 1 d . . .
H28A H 0.5085 0.8909 0.0866 0.057 Uiso 1 1 calc R . .
H28C H 0.4284 0.9284 0.0469 0.057 Uiso 1 1 calc R . .
H28B H 0.4660 0.8862 0.0080 0.057 Uiso 1 1 calc R . .
C29 C 0.0268(4) 0.77195(14) 0.2739(2) 0.0479(10) Uani 1 1 d . . .
H29A H 0.0906 0.7647 0.2553 0.057 Uiso 1 1 calc R . .
H29B H 0.0535 0.7863 0.3178 0.057 Uiso 1 1 calc R . .
C30 C -0.0277(4) 0.72638(15) 0.2855(2) 0.0575(12) Uani 1 1 d . . .
H30A H -0.1053 0.7321 0.2826 0.069 Uiso 1 1 calc R . .
H30B H -0.0213 0.7051 0.2492 0.069 Uiso 1 1 calc R . .
C31 C 0.0185(3) 0.70309(15) 0.35207(19) 0.0489(10) Uani 1 1 d . . .
H31A H 0.0651 0.6772 0.3456 0.059 Uiso 1 1 d R . .
H31B H 0.0639 0.7257 0.3810 0.059 Uiso 1 1 d R . .
H32A H -0.1215 0.7105 0.3912 0.059 Uiso 1 1 d R . .
H32C H -0.1117 0.6606 0.3618 0.059 Uiso 1 1 d R . .
H32B H -0.0389 0.6744 0.4322 0.059 Uiso 1 1 d R . .
C32 C -0.0700(4) 0.68613(15) 0.3900(2) 0.0496(10) Uani 1 1 d . . .
C33 C 0.2494(3) 0.89086(12) 0.34728(19) 0.0405(8) Uani 1 1 d . . .
H33A H 0.2687 0.8866 0.3036 0.049 Uiso 1 1 calc R . .
H33B H 0.2682 0.9226 0.3617 0.049 Uiso 1 1 calc R . .
C34 C 0.3190(3) 0.85790(14) 0.39797(19) 0.0453(9) Uani 1 1 d . . .
H34A H 0.2698 0.8375 0.4158 0.054 Uiso 1 1 calc R . .
H34B H 0.3587 0.8763 0.4356 0.054 Uiso 1 1 calc R . .
C35 C 0.4036(3) 0.82698(15) 0.3715(2) 0.0500(10) Uani 1 1 d . . .
H35A H 0.3697 0.8130 0.3283 0.060 Uiso 1 1 calc R . .
H35B H 0.4657 0.8455 0.3653 0.060 Uiso 1 1 calc R . .
C36 C 0.4403(3) 0.79001(16) 0.4236(2) 0.0521(10) Uani 1 1 d . . .
H36A H 0.3846 0.7852 0.4493 0.078 Uiso 1 1 calc R . .
H36B H 0.5073 0.7996 0.4535 0.078 Uiso 1 1 calc R . .
H36C H 0.4526 0.7615 0.4015 0.078 Uiso 1 1 calc R . .
Co1 Co 0.73174(5) 0.86845(2) 0.61856(3) 0.04771(14) Uani 1 1 d . . .
Co2 Co -0.00537(4) 0.817769(18) 0.11971(3) 0.04237(13) Uani 1 1 d . . .
Co3 Co 0.01083(4) 0.888211(18) 0.22856(3) 0.03982(13) Uani 1 1 d . . .
Co4 Co 0.02948(4) 0.953175(18) 0.34640(3) 0.04215(13) Uani 1 1 d . . .
O1 O 0.7743(5) 0.7641(2) 0.8077(3) 0.0601(16) Uani 0.50 1 d P . .
H1A H 0.7521 0.7582 0.8439 0.072 Uiso 0.50 1 d PR . .
H1B H 0.8306 0.7816 0.8168 0.072 Uiso 0.50 1 d PR . .
S1 S 0.82258(9) 0.86770(4) 0.53813(5) 0.0482(2) Uani 1 1 d . . .
S2 S 0.83141(8) 0.81605(3) 0.67914(5) 0.0400(2) Uani 1 1 d . . .
S3 S 0.64950(8) 0.87306(4) 0.70254(5) 0.0472(2) Uani 1 1 d . . .
S4 S 0.62543(8) 0.91842(3) 0.55590(5) 0.0400(2) Uani 1 1 d . . .
S5 S 0.08184(8) 0.96381(3) 0.24612(5) 0.0432(2) Uani 1 1 d . . .
S6 S -0.11747(8) 0.92145(3) 0.27833(5) 0.0413(2) Uani 1 1 d . . .
S7 S 0.10267(9) 0.88382(4) 0.33648(5) 0.0477(2) Uani 1 1 d . . .
S8 S 0.14092(8) 0.85544(3) 0.17994(5) 0.0435(2) Uani 1 1 d . . .
S9 S -0.05384(8) 0.81488(4) 0.21932(5) 0.0440(2) Uani 1 1 d . . .
S10 S -0.08028(8) 0.88894(3) 0.11786(5) 0.0423(2) Uani 1 1 d . . .

loop_
_atom_site_aniso_label
_atom_site_aniso_U_11
_atom_site_aniso_U_22
_atom_site_aniso_U_33
_atom_site_aniso_U_23
_atom_site_aniso_U_13
_atom_site_aniso_U_12
B3 0.043(2) 0.044(2) 0.033(2) -0.0096(18) 0.0073(18) 0.005(2)
B4 0.040(2) 0.062(3) 0.035(2) -0.004(2) 0.0091(19) 0.010(2)
B5 0.048(3) 0.045(3) 0.043(2) 0.013(2) 0.009(2) 0.011(2)
B6 0.034(2) 0.035(2) 0.045(2) 0.0034(18) 0.0031(18) 0.0005(18)
B7 0.050(3) 0.045(3) 0.036(2) 0.0054(19) -0.004(2) 0.012(2)
B8 0.061(3) 0.034(2) 0.044(2) 0.0009(18) 0.009(2) 0.019(2)
B9 0.048(3) 0.046(3) 0.051(3) -0.003(2) 0.011(2) 0.012(2)
B10 0.042(3) 0.054(3) 0.045(2) -0.002(2) 0.008(2) 0.008(2)
B11 0.040(2) 0.049(3) 0.050(3) -0.006(2) 0.003(2) 0.009(2)
B12 0.047(3) 0.045(3) 0.054(3) 0.003(2) -0.002(2) 0.012(2)
B13 0.033(2) 0.039(2) 0.056(3) 0.000(2) 0.009(2) -0.0009(18)
B14 0.047(3) 0.045(3) 0.054(3) 0.018(2) 0.017(2) 0.010(2)
B15 0.051(3) 0.053(3) 0.035(2) 0.0019(19) 0.010(2) 0.013(2)
B16 0.046(3) 0.038(2) 0.034(2) -0.0057(17) 0.0070(19) 0.0002(19)
B17 0.043(2) 0.035(2) 0.042(2) 0.0073(18) 0.0112(19) 0.0061(18)
B18 0.040(2) 0.050(3) 0.040(2) 0.003(2) 0.0056(19) 0.005(2)
B19 0.041(2) 0.039(2) 0.057(3) 0.013(2) 0.014(2) 0.0078(19)
B20 0.053(3) 0.048(3) 0.046(3) 0.017(2) 0.020(2) 0.016(2)
B21 0.047(3) 0.045(3) 0.047(3) -0.004(2) 0.014(2) 0.007(2)
B22 0.045(2) 0.040(2) 0.042(2) 0.0110(18) 0.014(2) 0.0062(19)
B23 0.050(3) 0.048(3) 0.045(2) 0.002(2) 0.023(2) 0.002(2)
B24 0.044(2) 0.036(2) 0.047(2) 0.0020(18) 0.017(2) 0.0017(19)
B25 0.044(2) 0.037(2) 0.041(2) 0.0027(18) 0.0094(19) -0.0014(18)
B26 0.051(3) 0.037(2) 0.038(2) 0.0019(18) 0.011(2) -0.004(2)
B27 0.047(3) 0.036(2) 0.042(2) 0.0003(18) 0.018(2) 0.0091(19)
B28 0.050(3) 0.061(3) 0.058(3) 0.006(2) 0.026(2) 0.008(2)
B29 0.043(3) 0.045(3) 0.056(3) 0.010(2) 0.008(2) 0.003(2)
B30 0.053(3) 0.038(2) 0.045(2) 0.0019(19) 0.011(2) 0.006(2)
B31 0.047(3) 0.045(2) 0.039(2) -0.0023(19) 0.017(2) 0.004(2)
B32 0.047(3) 0.035(2) 0.053(3) 0.0037(19) 0.015(2) -0.0004(19)
C1 0.046(2) 0.039(2) 0.0327(18) 0.0093(15) 0.0047(16) 0.0069(16)
C2 0.043(2) 0.0335(18) 0.0278(17) 0.0022(14) 0.0026(15) 0.0014(15)
C3 0.039(2) 0.044(2) 0.040(2) 0.0091(16) 0.0102(16) 0.0082(17)
C4 0.0375(19) 0.0338(19) 0.0360(18) 0.0006(15) 0.0049(15) -0.0015(15)
C5 0.045(2) 0.039(2) 0.050(2) 0.0025(17) 0.0171(18) 0.0011(17)
C6 0.050(2) 0.049(2) 0.043(2) 0.0052(18) 0.0144(18) 0.0141(19)
C7 0.050(2) 0.048(2) 0.041(2) -0.0047(17) 0.0157(18) 0.0066(19)
C8 0.037(2) 0.053(2) 0.055(2) -0.010(2) 0.0152(19) -0.0064(18)
C9 0.043(2) 0.050(2) 0.046(2) -0.0100(18) 0.0077(18) 0.0064(18)
C10 0.060(3) 0.042(2) 0.043(2) -0.0046(17) 0.021(2) -0.0096(19)
C11 0.039(2) 0.045(2) 0.044(2) -0.0118(17) 0.0142(17) 0.0066(17)
C12 0.040(2) 0.051(2) 0.045(2) -0.0083(18) 0.0073(18) -0.0065(18)
C13 0.047(2) 0.050(2) 0.036(2) -0.0086(17) 0.0014(17) -0.0126(19)
C14 0.045(2) 0.052(2) 0.048(2) 0.0013(19) -0.0020(19) -0.0017(19)
C15 0.039(2) 0.049(2) 0.049(2) -0.0073(18) 0.0137(18) -0.0090(18)
C16 0.054(2) 0.037(2) 0.047(2) -0.0007(17) 0.0157(19) -0.0043(18)
C17 0.045(2) 0.061(3) 0.044(2) -0.0022(19) 0.0131(18) -0.010(2)
C18 0.049(2) 0.061(3) 0.036(2) 0.0011(18) 0.0135(18) -0.005(2)
C19 0.057(3) 0.054(3) 0.046(2) -0.0065(19) 0.018(2) -0.012(2)
C20 0.044(2) 0.045(2) 0.055(2) -0.0089(18) 0.0153(19) -0.0163(18)
C21 0.041(2) 0.0365(19) 0.0358(19) -0.0108(15) 0.0105(16) -0.0072(16)
C22 0.051(2) 0.046(2) 0.0352(19) -0.0057(16) 0.0122(17) 0.0163(18)
C23 0.040(2) 0.067(3) 0.041(2) 0.009(2) 0.0056(17) 0.008(2)
C24 0.044(2) 0.055(3) 0.066(3) 0.013(2) -0.017(2) -0.025(2)
C25 0.041(2) 0.042(2) 0.049(2) -0.0074(17) 0.0139(18) 0.0011(17)
C26 0.055(3) 0.048(2) 0.059(3) 0.004(2) 0.025(2) 0.014(2)
C27 0.052(3) 0.068(3) 0.057(3) 0.025(2) 0.024(2) 0.010(2)
C28 0.052(2) 0.051(2) 0.040(2) -0.0021(18) 0.0093(18) -0.0036(19)
C29 0.058(3) 0.042(2) 0.041(2) -0.0023(17) 0.0028(19) 0.0006(19)
C30 0.054(3) 0.052(3) 0.073(3) 0.021(2) 0.029(2) 0.016(2)
C31 0.055(3) 0.054(2) 0.041(2) -0.0159(18) 0.0180(19) -0.002(2)
C32 0.056(2) 0.050(2) 0.046(2) -0.0122(18) 0.0162(19) -0.004(2)
C33 0.047(2) 0.0311(18) 0.041(2) -0.0030(16) 0.0052(17) -0.0019(16)
C34 0.040(2) 0.057(2) 0.042(2) 0.0144(18) 0.0158(17) 0.0105(18)
C35 0.047(2) 0.051(2) 0.057(2) 0.013(2) 0.022(2) 0.0106(19)
C36 0.044(2) 0.062(3) 0.054(2) 0.012(2) 0.017(2) 0.018(2)
Co1 0.0452(3) 0.0477(3) 0.0492(3) 0.0063(2) 0.0075(2) 0.0047(3)
Co2 0.0447(3) 0.0409(3) 0.0429(3) -0.0044(2) 0.0122(2) -0.0001(2)
Co3 0.0413(3) 0.0384(3) 0.0402(3) 0.0003(2) 0.0094(2) -0.0010(2)
Co4 0.0417(3) 0.0414(3) 0.0411(3) -0.0017(2) 0.0038(2) -0.0017(2)
O1 0.051(3) 0.056(4) 0.060(4) 0.016(3) -0.017(3) -0.015(3)
S1 0.0476(6) 0.0502(6) 0.0449(5) 0.0135(5) 0.0052(4) 0.0152(5)
S2 0.0454(5) 0.0382(5) 0.0378(5) 0.0105(4) 0.0120(4) -0.0032(4)
S3 0.0464(6) 0.0442(6) 0.0512(6) 0.0140(5) 0.0108(5) 0.0114(4)
S4 0.0438(5) 0.0386(5) 0.0388(5) 0.0097(4) 0.0116(4) -0.0038(4)
S5 0.0458(6) 0.0385(5) 0.0466(5) -0.0004(4) 0.0121(4) -0.0019(4)
S6 0.0396(5) 0.0458(5) 0.0385(5) -0.0040(4) 0.0078(4) -0.0036(4)
S7 0.0499(6) 0.0433(5) 0.0448(6) 0.0038(4) -0.0016(4) 0.0068(4)
S8 0.0419(5) 0.0419(5) 0.0479(5) -0.0023(4) 0.0119(4) 0.0021(4)
S9 0.0467(5) 0.0442(5) 0.0418(5) -0.0005(4) 0.0113(4) -0.0071(4)
S10 0.0439(5) 0.0417(5) 0.0420(5) -0.0037(4) 0.0106(4) -0.0022(4)

loop_
_atom_type_symbol
_atom_type_description
_atom_type_scat_dispersion_real
_atom_type_scat_dispersion_imag
_atom_type_scat_source
C C 0.0033 0.0016 'International Tables Vol C Tables 4.2.6.8 and 6.1.1.4'
H H 0.0000 0.0000 'International Tables Vol C Tables 4.2.6.8 and 6.1.1.4'
B B 0.0013 0.0007 'International Tables Vol C Tables 4.2.6.8 and 6.1.1.4'
O O 0.0106 0.0060 'International Tables Vol C Tables 4.2.6.8 and 6.1.1.4'
Co Co 0.3494 0.9721 'International Tables Vol C Tables 4.2.6.8 and 6.1.1.4'
S S 0.1246 0.1234 'International Tables Vol C Tables 4.2.6.8 and 6.1.1.4'

loop_
_geom_angle_atom_site_label_1
_geom_angle_atom_site_label_2
_geom_angle_atom_site_label_3
_geom_angle
_geom_angle_site_symmetry_1
_geom_angle_site_symmetry_3
_geom_angle_publ_flag
C1 B3 B9 99.4(3) . . ?
C1 B3 B4 61.5(2) . . ?
B9 B3 B4 57.8(3) . . ?
C1 B3 C2 54.2(2) . . ?
B9 B3 C2 95.1(3) . . ?
B4 B3 C2 102.9(3) . . ?
C1 B3 B8 101.0(3) . . ?
B9 B3 B8 54.9(2) . . ?
B4 B3 B8 104.9(3) . . ?
C2 B3 B8 56.6(2) . . ?
C1 B3 H3 125.7 . . ?
B9 B3 H3 129.3 . . ?
B4 B3 H3 121.4 . . ?
C2 B3 H3 128.5 . . ?
B8 B3 H3 124.9 . . ?
B9 B4 B3 60.9(3) . . ?
B9 B4 C1 99.4(3) . . ?
B3 B4 C1 58.5(2) . . ?
B9 B4 B10 56.1(3) . . ?
B3 B4 B10 107.7(3) . . ?
C1 B4 B10 100.8(3) . . ?
B9 B4 B5 100.2(3) . . ?
B3 B4 B5 103.0(3) . . ?
C1 B4 B5 52.8(2) . . ?
B10 B4 B5 60.1(3) . . ?
B9 B4 H4 126.5 . . ?
B3 B4 H4 121.1 . . ?
C1 B4 H4 128.3 . . ?
B10 B4 H4 123.1 . . ?
B5 B4 H4 126.4 . . ?
C1 B5 B6 65.4(3) . . ?
C1 B5 B11 110.9(3) . . ?
B6 B5 B11 58.7(2) . . ?
C1 B5 B10 106.3(3) . . ?
B6 B5 B10 107.5(3) . . ?
B11 B5 B10 60.4(2) . . ?
C1 B5 B4 61.6(3) . . ?
B6 B5 B4 115.1(3) . . ?
B11 B5 B4 110.6(3) . . ?
B10 B5 B4 58.4(3) . . ?
C1 B5 H5 119.6 . . ?
B6 B5 H5 118.6 . . ?
B11 B5 H5 121.0 . . ?
B10 B5 H5 124.5 . . ?
B4 B5 H5 118.8 . . ?
C2 B6 B5 98.9(3) . . ?
C2 B6 B11 106.4(3) . . ?
B5 B6 B11 63.4(3) . . ?
C2 B6 B7 60.9(2) . . ?
B5 B6 B7 105.5(3) . . ?
B11 B6 B7 58.5(3) . . ?
C2 B6 C1 54.4(2) . . ?
B5 B6 C1 54.8(2) . . ?
B11 B6 C1 106.3(3) . . ?
B7 B6 C1 103.5(3) . . ?
C2 B6 H6 125.8 . . ?
B5 B6 H6 125.0 . . ?
B11 B6 H6 120.3 . . ?
B7 B6 H6 122.7 . . ?
C1 B6 H6 126.1 . . ?
B11 B7 B12 63.4(3) . . ?
B11 B7 C2 105.2(3) . . ?
B12 B7 C2 107.5(3) . . ?
B11 B7 B6 60.1(3) . . ?
B12 B7 B6 111.7(3) . . ?
C2 B7 B6 57.8(2) . . ?
B11 B7 B8 113.6(3) . . ?
B12 B7 B8 63.9(3) . . ?
C2 B7 B8 58.2(2) . . ?
B6 B7 B8 108.9(3) . . ?
B11 B7 H7 120.0 . . ?
B12 B7 H7 118.4 . . ?
C2 B7 H7 125.7 . . ?
B6 B7 H7 121.5 . . ?
B8 B7 H7 119.0 . . ?
B9 B8 C2 101.7(3) . . ?
B9 B8 B7 102.5(4) . . ?
C2 B8 B7 60.3(2) . . ?
B9 B8 B3 60.6(3) . . ?
C2 B8 B3 60.2(2) . . ?
B7 B8 B3 111.1(3) . . ?
B9 B8 B12 57.8(3) . . ?
C2 B8 B12 104.2(3) . . ?
B7 B8 B12 57.4(3) . . ?
B3 B8 B12 110.0(3) . . ?
B9 B8 H8 126.2 . . ?
C2 B8 H8 124.6 . . ?
B7 B8 H8 122.4 . . ?
B3 B8 H8 118.3 . . ?
B12 B8 H8 123.1 . . ?
B10 B9 B8 114.8(4) . . ?
B10 B9 B4 64.9(3) . . ?
B8 B9 B4 116.0(3) . . ?
B10 B9 B12 60.2(3) . . ?
B8 B9 B12 67.0(3) . . ?
B4 B9 B12 117.4(4) . . ?
B10 B9 B3 115.2(4) . . ?
B8 B9 B3 64.5(3) . . ?
B4 B9 B3 61.3(3) . . ?
B12 B9 B3 120.8(3) . . ?
B10 B9 H9 119.0 . . ?
B8 B9 H9 115.7 . . ?
B4 B9 H9 117.0 . . ?
B12 B9 H9 114.3 . . ?
B3 B9 H9 116.0 . . ?
B9 B10 B12 61.5(3) . . ?
B9 B10 B4 59.0(3) . . ?
B12 B10 B4 113.5(3) . . ?
B9 B10 B5 103.3(3) . . ?
B12 B10 B5 108.8(3) . . ?
B4 B10 B5 61.5(3) . . ?
B9 B10 B11 107.3(3) . . ?
B12 B10 B11 61.7(3) . . ?
B4 B10 B11 112.2(3) . . ?
B5 B10 B11 59.3(2) . . ?
B9 B10 H10 124.6 . . ?
B12 B10 H10 118.5 . . ?
B4 B10 H10 118.1 . . ?
B5 B10 H10 123.9 . . ?
B11 B10 H10 120.5 . . ?
B7 B11 B6 61.4(3) . . ?
B7 B11 B12 59.3(3) . . ?
B6 B11 B12 109.4(3) . . ?
B7 B11 B5 103.6(3) . . ?
B6 B11 B5 57.9(2) . . ?
B12 B11 B5 104.3(3) . . ?
B7 B11 B10 101.5(3) . . ?
B6 B11 B10 106.8(3) . . ?
B12 B11 B10 55.1(3) . . ?
B5 B11 B10 60.3(3) . . ?
B7 B11 H11 124.4 . . ?
B6 B11 H11 120.3 . . ?
B12 B11 H11 123.1 . . ?
B5 B11 H11 124.1 . . ?
B10 B11 H11 125.0 . . ?
B10 B12 B9 58.3(3) . . ?
B10 B12 B7 106.3(3) . . ?
B9 B12 B7 101.5(3) . . ?
B10 B12 B11 63.2(3) . . ?
B9 B12 B11 106.1(3) . . ?
B7 B12 B11 57.3(3) . . ?
B10 B12 B8 103.7(3) . . ?
B9 B12 B8 55.2(3) . . ?
B7 B12 B8 58.7(3) . . ?
B11 B12 B8 104.8(3) . . ?
B10 B12 H12 121.7 . . ?
B9 B12 H12 125.7 . . ?
B7 B12 H12 124.7 . . ?
B11 B12 H12 121.7 . . ?
B8 B12 H12 125.1 . . ?
C4 B13 B19 107.4(3) . . ?
C4 B13 B18 61.8(3) . . ?
B19 B13 B18 63.8(3) . . ?
C4 B13 C3 57.0(2) . . ?
B19 B13 C3 101.0(3) . . ?
B18 B13 C3 107.0(3) . . ?
C4 B13 B14 101.3(3) . . ?
B19 B13 B14 60.7(3) . . ?
B18 B13 B14 111.7(3) . . ?
C3 B13 B14 52.5(2) . . ?
C4 B13 H13 124.0 . . ?
B19 B13 H13 121.9 . . ?
B18 B13 H13 117.4 . . ?
C3 B13 H13 127.8 . . ?
B14 B13 H13 124.3 . . ?
C3 B14 B15 60.7(3) . . ?
C3 B14 B19 107.0(3) . . ?
B15 B14 B19 107.9(3) . . ?
C3 B14 B13 63.7(2) . . ?
B15 B14 B13 112.3(3) . . ?
B19 B14 B13 57.1(2) . . ?
C3 B14 B20 104.9(3) . . ?
B15 B14 B20 56.8(3) . . ?
B19 B14 B20 61.7(3) . . ?
B13 B14 B20 107.8(3) . . ?
C3 B14 H14 121.7 . . ?
B15 B14 H14 120.9 . . ?
B19 B14 H14 122.6 . . ?
B13 B14 H14 119.7 . . ?
B20 B14 H14 123.7 . . ?
C3 B15 B14 58.0(3) . . ?
C3 B15 B20 111.5(3) . . ?
B14 B15 B20 67.9(3) . . ?
C3 B15 B16 57.5(2) . . ?
B14 B15 B16 106.6(3) . . ?
B20 B15 B16 108.8(3) . . ?
C3 B15 B21 105.4(3) . . ?
B14 B15 B21 112.7(3) . . ?
B20 B15 B21 60.4(3) . . ?
B16 B15 B21 58.7(2) . . ?
C3 B15 H15 123.8 . . ?
B14 B15 H15 118.6 . . ?
B20 B15 H15 117.3 . . ?
B16 B15 H15 124.1 . . ?
B21 B15 H15 121.8 . . ?
C3 B16 B17 105.9(3) . . ?
C3 B16 B21 107.4(3) . . ?
B17 B16 B21 62.1(3) . . ?
C3 B16 C4 57.2(2) . . ?
B17 B16 C4 58.6(2) . . ?
B21 B16 C4 106.9(3) . . ?
C3 B16 B15 57.6(2) . . ?
B17 B16 B15 108.4(3) . . ?
B21 B16 B15 61.0(3) . . ?
C4 B16 B15 102.8(3) . . ?
C3 B16 H16 123.8 . . ?
B17 B16 H16 121.2 . . ?
B21 B16 H16 120.3 . . ?
C4 B16 H16 125.0 . . ?
B15 B16 H16 123.3 . . ?
C4 B17 B16 62.4(2) . . ?
C4 B17 B22 103.7(3) . . ?
B16 B17 B22 109.2(3) . . ?
C4 B17 B21 108.0(3) . . ?
B16 B17 B21 59.8(2) . . ?
B22 B17 B21 62.2(3) . . ?
C4 B17 B18 58.1(2) . . ?
B16 B17 B18 112.2(3) . . ?
B22 B17 B18 60.2(3) . . ?
B21 B17 B18 112.6(3) . . ?
C4 B17 H17 124.2 . . ?
B16 B17 H17 119.3 . . ?
B22 B17 H17 122.8 . . ?
B21 B17 H17 119.7 . . ?
B18 B17 H17 119.3 . . ?
C4 B18 B13 55.3(2) . . ?
C4 B18 B22 101.4(3) . . ?
B13 B18 B22 105.5(3) . . ?
C4 B18 B17 57.6(2) . . ?
B13 B18 B17 103.4(3) . . ?
B22 B18 B17 57.7(2) . . ?
C4 B18 B19 98.3(3) . . ?
B13 B18 B19 57.9(2) . . ?
B22 B18 B19 59.2(2) . . ?
B17 B18 B19 102.5(3) . . ?
C4 B18 H18 127.9 . . ?
B13 B18 H18 123.9 . . ?
B22 B18 H18 123.4 . . ?
B17 B18 H18 124.4 . . ?
B19 B18 H18 125.8 . . ?
B13 B19 B22 106.0(3) . . ?
B13 B19 B14 62.2(3) . . ?
B22 B19 B14 107.4(3) . . ?
B13 B19 B18 58.3(2) . . ?
B22 B19 B18 59.3(2) . . ?
B14 B19 B18 108.6(3) . . ?
B13 B19 B20 111.5(3) . . ?
B22 B19 B20 60.3(2) . . ?
B14 B19 B20 61.3(3) . . ?
B18 B19 B20 109.9(3) . . ?
B13 B19 H19 121.3 . . ?
B22 B19 H19 123.4 . . ?
B14 B19 H19 120.7 . . ?
B18 B19 H19 122.0 . . ?
B20 B19 H19 119.2 . . ?
B15 B20 B21 62.4(3) . . ?
B15 B20 B22 107.0(3) . . ?
B21 B20 B22 60.8(3) . . ?
B15 B20 B14 55.3(3) . . ?
B21 B20 B14 104.8(3) . . ?
B22 B20 B14 101.6(3) . . ?
B15 B20 B19 102.8(3) . . ?
B21 B20 B19 106.4(3) . . ?
B22 B20 B19 57.3(2) . . ?
B14 B20 B19 57.0(2) . . ?
B15 B20 H20 123.2 . . ?
B21 B20 H20 120.6 . . ?
B22 B20 H20 123.5 . . ?
B14 B20 H20 126.7 . . ?
B19 B20 H20 124.8 . . ?
B16 B21 B20 107.4(3) . . ?
B16 B21 B15 60.3(3) . . ?
B20 B21 B15 57.2(3) . . ?
B16 B21 B17 58.1(2) . . ?
B20 B21 B17 108.2(3) . . ?
B15 B21 B17 104.7(3) . . ?
B16 B21 B22 104.2(3) . . ?
B20 B21 B22 62.1(3) . . ?
B15 B21 B22 104.1(3) . . ?
B17 B21 B22 57.7(2) . . ?
B16 B21 H21 122.9 . . ?
B20 B21 H21 120.9 . . ?
B15 B21 H21 124.4 . . ?
B17 B21 H21 123.3 . . ?
B22 B21 H21 123.7 . . ?
B17 B22 B19 107.4(3) . . ?
B17 B22 B18 62.0(3) . . ?
B19 B22 B18 61.4(3) . . ?
B17 B22 B21 60.1(2) . . ?
B19 B22 B21 107.5(3) . . ?
B18 B22 B21 112.4(3) . . ?
B17 B22 B20 106.0(3) . . ?
B19 B22 B20 62.4(3) . . ?
B18 B22 B20 113.3(3) . . ?
B21 B22 B20 57.0(3) . . ?
B17 B22 H22 122.8 . . ?
B19 B22 H22 121.5 . . ?
B18 B22 H22 117.1 . . ?
B21 B22 H22 122.0 . . ?
B20 B22 H22 121.3 . . ?
C5 B23 B28 99.3(3) . . ?
C5 B23 B29 100.0(3) . . ?
B28 B23 B29 58.0(3) . . ?
C5 B23 B24 58.1(2) . . ?
B28 B23 B24 104.4(3) . . ?
B29 B23 B24 58.3(2) . . ?
C5 B23 C6 50.9(2) . . ?
B28 B23 C6 59.1(3) . . ?
B29 B23 C6 100.6(3) . . ?
B24 B23 C6 98.9(3) . . ?
C5 B23 H23 128.4 . . ?
B28 B23 H23 123.8 . . ?
B29 B23 H23 125.4 . . ?
B24 B23 H23 124.2 . . ?
C6 B23 H23 128.0 . . ?
C5 B24 B29 102.2(3) . . ?
C5 B24 B25 58.8(2) . . ?
B29 B24 B25 104.8(3) . . ?
C5 B24 B23 58.9(2) . . ?
B29 B24 B23 60.4(2) . . ?
B25 B24 B23 108.9(3) . . ?
C5 B24 B30 101.3(3) . . ?
B29 B24 B30 59.5(2) . . ?
B25 B24 B30 56.7(2) . . ?
B23 B24 B30 108.4(3) . . ?
C5 B24 H24 126.3 . . ?
B29 B24 H24 123.9 . . ?
B25 B24 H24 122.8 . . ?
B23 B24 H24 119.9 . . ?
B30 B24 H24 124.1 . . ?
B26 B25 C5 58.3(2) . . ?
B26 B25 B30 108.3(3) . . ?
C5 B25 B30 107.2(3) . . ?
B26 B25 B24 109.6(3) . . ?
C5 B25 B24 59.5(2) . . ?
B30 B25 B24 63.8(3) . . ?
B26 B25 B31 59.1(2) . . ?
C5 B25 B31 103.8(3) . . ?
B30 B25 B31 59.3(3) . . ?
B24 B25 B31 110.3(3) . . ?
B26 B25 H25 121.8 . . ?
C5 B25 H25 124.7 . . ?
B30 B25 H25 120.7 . . ?
B24 B25 H25 118.7 . . ?
B31 B25 H25 123.1 . . ?
C6 B26 C5 55.4(2) . . ?
C6 B26 B25 106.4(3) . . ?
C5 B26 B25 61.0(2) . . ?
C6 B26 B31 107.0(3) . . ?
C5 B26 B31 108.1(3) . . ?
B25 B26 B31 62.2(3) . . ?
C6 B26 B27 58.4(2) . . ?
C5 B26 B27 102.7(3) . . ?
B25 B26 B27 108.7(3) . . ?
B31 B26 B27 60.1(2) . . ?
C6 B26 H26 124.3 . . ?
C5 B26 H26 124.5 . . ?
B25 B26 H26 120.1 . . ?
B31 B26 H26 120.4 . . ?
B27 B26 H26 123.5 . . ?
C6 B27 B28 63.4(3) . . ?
C6 B27 B31 102.7(3) . . ?
B28 B27 B31 108.3(3) . . ?
C6 B27 B32 107.2(3) . . ?
B28 B27 B32 59.1(3) . . ?
B31 B27 B32 61.1(2) . . ?
C6 B27 B26 55.6(2) . . ?
B28 B27 B26 107.8(3) . . ?
B31 B27 B26 57.7(2) . . ?
B32 B27 B26 106.3(3) . . ?
C6 B27 H27 123.8 . . ?
B28 B27 H27 119.9 . . ?
B31 B27 H27 123.4 . . ?
B32 B27 H27 121.8 . . ?
B26 B27 H27 124.2 . . ?
B27 B28 B32 62.5(3) . . ?
B27 B28 B29 108.8(3) . . ?
B32 B28 B29 59.0(3) . . ?
B27 B28 C6 57.3(2) . . ?
B32 B28 C6 105.2(3) . . ?
B29 B28 C6 104.4(3) . . ?
B27 B28 B23 111.7(3) . . ?
B32 B28 B23 111.2(3) . . ?
B29 B28 B23 61.2(3) . . ?
C6 B28 B23 61.3(3) . . ?
B27 B28 H28 120.1 . . ?
B32 B28 H28 121.2 . . ?
B29 B28 H28 123.0 . . ?
C6 B28 H28 125.3 . . ?
B23 B28 H28 118.1 . . ?
B32 B29 B28 60.1(3) . . ?
B32 B29 B24 111.9(3) . . ?
B28 B29 B24 109.0(3) . . ?
B32 B29 B30 60.2(3) . . ?
B28 B29 B30 107.3(3) . . ?
B24 B29 B30 62.5(3) . . ?
B32 B29 B23 111.8(3) . . ?
B28 B29 B23 60.8(3) . . ?
B24 B29 B23 61.3(2) . . ?
B30 B29 B23 111.5(3) . . ?
B32 B29 H29 119.7 . . ?
B28 B29 H29 122.7 . . ?
B24 B29 H29 119.5 . . ?
B30 B29 H29 120.8 . . ?
B23 B29 H29 119.2 . . ?
B25 B30 B31 62.0(3) . . ?
B25 B30 B32 110.5(3) . . ?
B31 B30 B32 62.5(3) . . ?
B25 B30 B29 105.8(3) . . ?
B31 B30 B29 107.4(3) . . ?
B32 B30 B29 57.7(3) . . ?
B25 B30 B24 59.5(2) . . ?
B31 B30 B24 109.1(3) . . ?
B32 B30 B24 106.2(3) . . ?
B29 B30 B24 58.0(2) . . ?
B25 B30 H30 120.9 . . ?
B31 B30 H30 119.7 . . ?
B32 B30 H30 121.2 . . ?
B29 B30 H30 124.5 . . ?
B24 B30 H30 122.9 . . ?
B26 B31 B30 107.3(3) . . ?
B26 B31 B27 62.2(2) . . ?
B30 B31 B27 108.2(3) . . ?
B26 B31 B25 58.6(2) . . ?
B30 B31 B25 58.7(2) . . ?
B27 B31 B25 107.5(3) . . ?
B26 B31 B32 109.0(3) . . ?
B30 B31 B32 59.5(3) . . ?
B27 B31 B32 60.0(2) . . ?
B25 B31 B32 105.7(3) . . ?
B26 B31 H31 121.0 . . ?
B30 B31 H31 122.4 . . ?
B27 B31 H31 120.7 . . ?
B25 B31 H31 123.7 . . ?
B32 B31 H31 122.2 . . ?
B29 B32 B28 60.8(3) . . ?
B29 B32 B30 62.1(3) . . ?
B28 B32 B30 109.3(3) . . ?
B29 B32 B27 107.0(3) . . ?
B28 B32 B27 58.4(3) . . ?
B30 B32 B27 106.0(3) . . ?
B29 B32 B31 107.3(3) . . ?
B28 B32 B31 105.8(3) . . ?
B30 B32 B31 58.0(2) . . ?
B27 B32 B31 58.8(2) . . ?
B29 B32 H32 120.8 . . ?
B28 B32 H32 121.9 . . ?
B30 B32 H32 121.5 . . ?
B27 B32 H32 123.6 . . ?
B31 B32 H32 123.6 . . ?
C2 C1 B5 106.9(3) . . ?
C2 C1 S1 119.0(3) . . ?
B5 C1 S1 121.7(3) . . ?
C2 C1 B3 64.0(2) . . ?
B5 C1 B3 115.0(3) . . ?
S1 C1 B3 116.5(3) . . ?
C2 C1 B4 109.2(3) . . ?
B5 C1 B4 65.6(3) . . ?
S1 C1 B4 122.7(3) . . ?
B3 C1 B4 60.0(2) . . ?
C2 C1 B6 59.1(2) . . ?
B5 C1 B6 59.8(2) . . ?
S1 C1 B6 116.5(3) . . ?
B3 C1 B6 115.1(3) . . ?
B4 C1 B6 113.9(3) . . ?
C1 C2 B6 66.5(2) . . ?
C1 C2 B8 112.6(3) . . ?
B6 C2 B8 114.8(3) . . ?
C1 C2 B7 113.2(3) . . ?
B6 C2 B7 61.3(2) . . ?
B8 C2 B7 61.5(3) . . ?
C1 C2 S2 115.1(2) . . ?
B6 C2 S2 115.8(2) . . ?
B8 C2 S2 120.3(3) . . ?
B7 C2 S2 123.5(2) . . ?
C1 C2 B3 61.8(2) . . ?
B6 C2 B3 119.6(3) . . ?
B8 C2 B3 63.2(2) . . ?
B7 C2 B3 114.6(3) . . ?
S2 C2 B3 113.0(2) . . ?
B14 C3 C4 109.1(3) . . ?
B14 C3 B16 115.5(3) . . ?
C4 C3 B16 65.0(2) . . ?
B14 C3 B15 61.3(3) . . ?
C4 C3 B15 114.4(3) . . ?
B16 C3 B15 64.9(3) . . ?
B14 C3 S3 120.6(3) . . ?
C4 C3 S3 114.4(2) . . ?
B16 C3 S3 118.5(3) . . ?
B15 C3 S3 125.6(3) . . ?
B14 C3 B13 63.7(3) . . ?
C4 C3 B13 54.8(2) . . ?
B16 C3 B13 111.4(3) . . ?
B15 C3 B13 112.8(3) . . ?
S3 C3 B13 114.1(3) . . ?
B13 C4 C3 68.2(3) . . ?
B13 C4 B17 115.0(3) . . ?
C3 C4 B17 106.8(3) . . ?
B13 C4 B18 62.9(3) . . ?
C3 C4 B18 116.6(3) . . ?
B17 C4 B18 64.3(3) . . ?
B13 C4 B16 116.6(3) . . ?
C3 C4 B16 57.7(2) . . ?
B17 C4 B16 59.1(2) . . ?
B18 C4 B16 114.6(3) . . ?
B13 C4 S4 119.3(3) . . ?
C3 C4 S4 116.1(2) . . ?
B17 C4 S4 119.6(2) . . ?
B18 C4 S4 122.0(2) . . ?
B16 C4 S4 112.8(2) . . ?
C6 C5 B26 60.9(3) . . ?
C6 C5 B25 110.5(3) . . ?
B26 C5 B25 60.7(2) . . ?
C6 C5 B24 115.8(3) . . ?
B26 C5 B24 113.5(3) . . ?
B25 C5 B24 61.8(2) . . ?
C6 C5 B23 67.3(3) . . ?
B26 C5 B23 118.4(3) . . ?
B25 C5 B23 114.9(3) . . ?
B24 C5 B23 63.1(2) . . ?
C6 C5 S5 119.0(3) . . ?
B26 C5 S5 122.1(3) . . ?
B25 C5 S5 122.1(3) . . ?
B24 C5 S5 114.9(3) . . ?
B23 C5 S5 110.6(3) . . ?
C5 C6 B26 63.7(2) . . ?
C5 C6 B27 115.0(3) . . ?
B26 C6 B27 66.0(3) . . ?
C5 C6 B28 108.3(3) . . ?
B26 C6 B28 112.8(3) . . ?
B27 C6 B28 59.3(3) . . ?
C5 C6 B23 61.8(2) . . ?
B26 C6 B23 116.2(3) . . ?
B27 C6 B23 111.8(3) . . ?
B28 C6 B23 59.6(3) . . ?
C5 C6 H6A 119.6 . . ?
B26 C6 H6A 119.6 . . ?
B27 C6 H6A 119.8 . . ?
B28 C6 H6A 119.9 . . ?
B23 C6 H6A 114.6 . . ?
C8 C7 C11 105.3(4) . . ?
C8 C7 Co2 69.4(2) . . ?
C11 C7 Co2 65.7(2) . . ?
C8 C7 H7A 127.4 . . ?
C11 C7 H7A 127.4 . . ?
Co2 C7 H7A 127.4 . . ?
C7 C8 C9 112.9(4) . . ?
C7 C8 Co2 75.2(2) . . ?
C9 C8 Co2 68.0(2) . . ?
C7 C8 H8A 123.5 . . ?
C9 C8 H8A 123.5 . . ?
Co2 C8 H8A 123.5 . . ?
C8 C9 C10 105.0(3) . . ?
C8 C9 Co2 71.4(2) . . ?
C10 C9 Co2 70.8(2) . . ?
C8 C9 H9A 127.3 . . ?
C10 C9 H9A 127.3 . . ?
Co2 C9 H9A 127.3 . . ?
C11 C10 C9 102.4(3) . . ?
C11 C10 Co2 68.1(2) . . ?
C9 C10 Co2 68.1(2) . . ?
C11 C10 H10A 128.8 . . ?
C9 C10 H10A 128.8 . . ?
Co2 C10 H10A 128.8 . . ?
C7 C11 C10 114.3(4) . . ?
C7 C11 Co2 76.2(2) . . ?
C10 C11 Co2 72.3(2) . . ?
C7 C11 H11A 122.8 . . ?
C10 C11 H11A 122.8 . . ?
Co2 C11 H11A 122.8 . . ?
C16 C12 C13 110.7(4) . . ?
C16 C12 Co4 72.6(2) . . ?
C13 C12 Co4 70.2(2) . . ?
C16 C12 H12A 124.7 . . ?
C13 C12 H12A 124.7 . . ?
Co4 C12 H12A 124.7 . . ?
C14 C13 C12 108.5(4) . . ?
C14 C13 Co4 71.6(3) . . ?
C12 C13 Co4 70.8(2) . . ?
C14 C13 H13A 125.7 . . ?
C12 C13 H13A 125.7 . . ?
Co4 C13 H13A 125.7 . . ?
C13 C14 C15 108.7(4) . . ?
C13 C14 Co4 71.7(2) . . ?
C15 C14 Co4 68.1(2) . . ?
C13 C14 H14A 125.6 . . ?
C15 C14 H14A 125.6 . . ?
Co4 C14 H14A 125.6 . . ?
C14 C15 C16 109.3(4) . . ?
C14 C15 Co4 72.5(2) . . ?
C16 C15 Co4 73.9(2) . . ?
C14 C15 H15A 125.2 . . ?
C16 C15 H15A 125.2 . . ?
Co4 C15 H15A 125.2 . . ?
C12 C16 C15 102.5(3) . . ?
C12 C16 Co4 69.2(2) . . ?
C15 C16 Co4 65.8(2) . . ?
C12 C16 H16A 128.7 . . ?
C15 C16 H16A 128.7 . . ?
Co4 C16 H16A 128.7 . . ?
C18 C17 S6 110.6(3) . . ?
C18 C17 H17A 109.5 . . ?
S6 C17 H17A 109.5 . . ?
C18 C17 H17B 109.5 . . ?
S6 C17 H17B 109.5 . . ?
H17A C17 H17B 108.1 . . ?
C19 C18 C17 113.6(3) . . ?
C19 C18 H18A 108.8 . . ?
C17 C18 H18A 108.8 . . ?
C19 C18 H18B 108.8 . . ?
C17 C18 H18B 108.8 . . ?
H18A C18 H18B 107.7 . . ?
C18 C19 C20 117.8(4) . . ?
C18 C19 H19A 107.9 . . ?
C20 C19 H19A 107.9 . . ?
C18 C19 H19B 107.9 . . ?
C20 C19 H19B 107.9 . . ?
H19A C19 H19B 107.2 . . ?
C19 C20 H20A 109.5 . . ?
C19 C20 H20C 109.5 . . ?
H20A C20 H20C 109.5 . . ?
C19 C20 H20B 109.5 . . ?
H20A C20 H20B 109.5 . . ?
H20C C20 H20B 109.5 . . ?
C22 C21 S10 103.7(2) . . ?
C22 C21 H21A 111.0 . . ?
S10 C21 H21A 111.0 . . ?
C22 C21 H21B 111.0 . . ?
S10 C21 H21B 111.0 . . ?
H21A C21 H21B 109.0 . . ?
C21 C22 C23 116.8(3) . . ?
C21 C22 H22A 108.1 . . ?
C23 C22 H22A 108.1 . . ?
C21 C22 H22B 108.1 . . ?
C23 C22 H22B 108.1 . . ?
H22A C22 H22B 107.3 . . ?
C22 C23 C24 118.0(4) . . ?
C22 C23 H23A 107.8 . . ?
C24 C23 H23A 107.8 . . ?
C22 C23 H23B 107.8 . . ?
C24 C23 H23B 107.8 . . ?
H23A C23 H23B 107.1 . . ?
C23 C24 H24A 109.5 . . ?
C23 C24 H24B 109.5 . . ?
H24A C24 H24B 109.5 . . ?
C23 C24 H24C 109.5 . . ?
H24A C24 H24C 109.5 . . ?
H24B C24 H24C 109.5 . . ?
C26 C25 S8 110.9(3) . . ?
C26 C25 H25A 109.5 . . ?
S8 C25 H25A 109.5 . . ?
C26 C25 H25B 109.5 . . ?
S8 C25 H25B 109.5 . . ?
H25A C25 H25B 108.1 . . ?
C25 C26 C27 112.2(4) . . ?
C25 C26 H26A 109.2 . . ?
C27 C26 H26A 109.2 . . ?
C25 C26 H26B 109.2 . . ?
C27 C26 H26B 109.2 . . ?
H26A C26 H26B 107.9 . . ?
C28 C27 C26 113.6(4) . . ?
C28 C27 H27A 109.0 . . ?
C26 C27 H27A 108.2 . . ?
C28 C27 H27B 109.5 . . ?
C26 C27 H27B 109.1 . . ?
H27A C27 H27B 107.2 . . ?
C27 C28 H28A 109.5 . . ?
C27 C28 H28C 109.5 . . ?
H28A C28 H28C 109.5 . . ?
C27 C28 H28B 109.5 . . ?
H28A C28 H28B 109.5 . . ?
H28C C28 H28B 109.5 . . ?
C30 C29 S9 118.3(3) . . ?
C30 C29 H29A 107.7 . . ?
S9 C29 H29A 107.7 . . ?
C30 C29 H29B 107.7 . . ?
S9 C29 H29B 107.7 . . ?
H29A C29 H29B 107.1 . . ?
C31 C30 C29 115.0(4) . . ?
C31 C30 H30A 108.5 . . ?
C29 C30 H30A 108.5 . . ?
C31 C30 H30B 108.5 . . ?
C29 C30 H30B 108.5 . . ?
H30A C30 H30B 107.5 . . ?
C30 C31 C32 113.8(4) . . ?
C30 C31 H31A 110.3 . . ?
C32 C31 H31A 109.5 . . ?
C30 C31 H31B 107.7 . . ?
C32 C31 H31B 107.3 . . ?
H31A C31 H31B 107.9 . . ?
C31 C32 H32A 109.6 . . ?
C31 C32 H32C 106.6 . . ?
H32A C32 H32C 106.4 . . ?
C31 C32 H32B 111.5 . . ?
H32A C32 H32B 113.4 . . ?
H32C C32 H32B 108.9 . . ?
C34 C33 S7 115.4(3) . . ?
C34 C33 H33A 108.4 . . ?
S7 C33 H33A 108.4 . . ?
C34 C33 H33B 108.4 . . ?
S7 C33 H33B 108.4 . . ?
H33A C33 H33B 107.5 . . ?
C33 C34 C35 117.0(3) . . ?
C33 C34 H34A 108.0 . . ?
C35 C34 H34A 108.0 . . ?
C33 C34 H34B 108.0 . . ?
C35 C34 H34B 108.0 . . ?
H34A C34 H34B 107.3 . . ?
C36 C35 C34 107.0(3) . . ?
C36 C35 H35A 110.3 . . ?
C34 C35 H35A 110.3 . . ?
C36 C35 H35B 110.3 . . ?
C34 C35 H35B 110.3 . . ?
H35A C35 H35B 108.6 . . ?
C35 C36 H36A 109.5 . . ?
C35 C36 H36B 109.5 . . ?
H36A C36 H36B 109.5 . . ?
C35 C36 H36C 109.5 . . ?
H36A C36 H36C 109.5 . . ?
H36B C36 H36C 109.5 . . ?
S2 Co1 S3 84.83(4) . . ?
S2 Co1 S1 95.08(4) . . ?
S3 Co1 S1 175.76(5) . . ?
S2 Co1 S4 177.11(5) . . ?
S3 Co1 S4 94.84(4) . . ?
S1 Co1 S4 85.46(4) . . ?
C11 Co2 C9 65.90(15) . . ?
C11 Co2 C10 39.61(15) . . ?
C9 Co2 C10 41.11(16) . . ?
C11 Co2 C8 61.97(15) . . ?
C9 Co2 C8 40.64(16) . . ?
C10 Co2 C8 66.55(15) . . ?
C11 Co2 C7 38.16(15) . . ?
C9 Co2 C7 65.51(16) . . ?
C10 Co2 C7 66.43(15) . . ?
C8 Co2 C7 35.39(15) . . ?
C11 Co2 S9 115.46(11) . . ?
C9 Co2 S9 115.88(12) . . ?
C10 Co2 S9 96.31(11) . . ?
C8 Co2 S9 156.46(13) . . ?
C7 Co2 S9 152.76(12) . . ?
C11 Co2 S8 161.27(11) . . ?
C9 Co2 S8 102.99(12) . . ?
C10 Co2 S8 139.15(13) . . ?
C8 Co2 S8 99.61(11) . . ?
C7 Co2 S8 124.30(11) . . ?
S9 Co2 S8 82.69(4) . . ?
C11 Co2 S10 104.46(11) . . ?
C9 Co2 S10 162.00(12) . . ?
C10 Co2 S10 138.79(13) . . ?
C8 Co2 S10 121.74(12) . . ?
C7 Co2 S10 97.33(11) . . ?
S9 Co2 S10 81.80(4) . . ?
S8 Co2 S10 81.75(4) . . ?
C11 Co2 Co3 146.61(10) . . ?
C9 Co2 Co3 144.84(12) . . ?
C10 Co2 Co3 145.22(11) . . ?
C8 Co2 Co3 145.66(11) . . ?
C7 Co2 Co3 144.69(11) . . ?
S9 Co2 Co3 48.91(3) . . ?
S8 Co2 Co3 49.34(3) . . ?
S10 Co2 Co3 49.66(3) . . ?
S7 Co3 S9 97.36(4) . . ?
S7 Co3 S8 97.64(4) . . ?
S9 Co3 S8 81.45(4) . . ?
S7 Co3 S6 81.70(4) . . ?
S9 Co3 S6 99.06(4) . . ?
S8 Co3 S6 179.20(5) . . ?
S7 Co3 S10 177.14(4) . . ?
S9 Co3 S10 80.35(4) . . ?
S8 Co3 S10 80.38(4) . . ?
S6 Co3 S10 100.30(4) . . ?
S7 Co3 S5 78.84(4) . . ?
S9 Co3 S5 176.12(4) . . ?
S8 Co3 S5 99.72(4) . . ?
S6 Co3 S5 79.72(4) . . ?
S10 Co3 S5 103.48(4) . . ?
S7 Co3 Co2 128.56(4) . . ?
S9 Co3 Co2 48.05(3) . . ?
S8 Co3 Co2 48.58(3) . . ?
S6 Co3 Co2 132.21(3) . . ?
S10 Co3 Co2 48.58(3) . . ?
S5 Co3 Co2 135.21(3) . . ?
S7 Co3 Co4 47.51(3) . . ?
S9 Co3 Co4 128.04(3) . . ?
S8 Co3 Co4 131.30(4) . . ?
S6 Co3 Co4 47.90(3) . . ?
S10 Co3 Co4 135.32(3) . . ?
S5 Co3 Co4 48.59(3) . . ?
Co2 Co3 Co4 175.47(2) . . ?
C15 Co4 C14 39.34(15) . . ?
C15 Co4 C13 64.41(15) . . ?
C14 Co4 C13 36.69(15) . . ?
C15 Co4 C12 64.58(15) . . ?
C14 Co4 C12 63.50(16) . . ?
C13 Co4 C12 38.99(15) . . ?
C15 Co4 C16 40.27(16) . . ?
C14 Co4 C16 66.09(16) . . ?
C13 Co4 C16 65.58(15) . . ?
C12 Co4 C16 38.24(15) . . ?
C15 Co4 S7 115.22(12) . . ?
C14 Co4 S7 94.45(12) . . ?
C13 Co4 S7 108.18(12) . . ?
C12 Co4 S7 146.14(12) . . ?
C16 Co4 S7 155.49(12) . . ?
C15 Co4 S6 160.94(12) . . ?
C14 Co4 S6 139.23(12) . . ?
C13 Co4 S6 105.72(11) . . ?
C12 Co4 S6 97.27(11) . . ?
C16 Co4 S6 121.48(12) . . ?
S7 Co4 S6 82.93(4) . . ?
C15 Co4 S5 105.74(11) . . ?
C14 Co4 S5 138.03(12) . . ?
C13 Co4 S5 168.63(12) . . ?
C12 Co4 S5 132.95(12) . . ?
C16 Co4 S5 103.34(11) . . ?
S7 Co4 S5 80.78(4) . . ?
S6 Co4 S5 81.94(4) . . ?
C15 Co4 Co3 148.32(11) . . ?
C14 Co4 Co3 142.51(12) . . ?
C13 Co4 Co3 140.70(11) . . ?
C12 Co4 Co3 145.93(11) . . ?
C16 Co4 Co3 149.75(11) . . ?
S7 Co4 Co3 48.11(3) . . ?
S6 Co4 Co3 48.87(3) . . ?
S5 Co4 Co3 50.62(3) . . ?
H1A O1 H1B 109.5 . . ?
C1 S1 Co1 105.17(13) . . ?
C2 S2 Co1 105.60(12) . . ?
C3 S3 Co1 107.15(12) . . ?
C4 S4 Co1 106.65(12) . . ?
C5 S5 Co4 116.24(12) . . ?
C5 S5 Co3 118.36(14) . . ?
Co4 S5 Co3 80.79(4) . . ?
C17 S6 Co4 105.38(14) . . ?
C17 S6 Co3 110.58(15) . . ?
Co4 S6 Co3 83.23(4) . . ?
C33 S7 Co4 108.25(13) . . ?
C33 S7 Co3 114.00(13) . . ?
Co4 S7 Co3 84.38(4) . . ?
C25 S8 Co2 115.95(14) . . ?
C25 S8 Co3 118.48(13) . . ?
Co2 S8 Co3 82.08(4) . . ?
C29 S9 Co2 110.76(14) . . ?
C29 S9 Co3 116.43(14) . . ?
Co2 S9 Co3 83.03(4) . . ?
C21 S10 Co2 105.08(13) . . ?
C21 S10 Co3 105.86(12) . . ?
Co2 S10 Co3 81.75(4) . . ?

loop_
_geom_bond_atom_site_label_1
_geom_bond_atom_site_label_2
_geom_bond_distance
_geom_bond_site_symmetry_2
_geom_bond_publ_flag
B3 C1 1.746(6) . ?
B3 B9 1.766(6) . ?
B3 B4 1.773(6) . ?
B3 C2 1.780(5) . ?
B3 B8 1.831(6) . ?
B3 H3 1.1000 . ?
B4 B9 1.711(7) . ?
B4 C1 1.799(6) . ?
B4 B10 1.807(7) . ?
B4 B5 1.863(7) . ?
B4 H4 1.1000 . ?
B5 C1 1.629(6) . ?
B5 B6 1.724(6) . ?
B5 B11 1.819(6) . ?
B5 B10 1.838(6) . ?
B5 H5 1.1000 . ?
B6 C2 1.696(6) . ?
B6 B11 1.738(6) . ?
B6 B7 1.759(6) . ?
B6 C1 1.813(6) . ?
B6 H6 1.1000 . ?
B7 B11 1.708(7) . ?
B7 B12 1.746(7) . ?
B7 C2 1.751(6) . ?
B7 B8 1.771(7) . ?
B7 H7 1.1000 . ?
B8 B9 1.660(6) . ?
B8 C2 1.712(5) . ?
B8 B12 1.861(7) . ?
B8 H8 1.1000 . ?
B9 B10 1.657(7) . ?
B9 B12 1.712(7) . ?
B9 H9 1.1000 . ?
B10 B12 1.690(7) . ?
B10 B11 1.840(7) . ?
B10 H10 1.1000 . ?
B11 B12 1.815(7) . ?
B11 H11 1.1000 . ?
B12 H12 1.1000 . ?
B13 C4 1.602(5) . ?
B13 B19 1.727(6) . ?
B13 B18 1.735(6) . ?
B13 C3 1.821(6) . ?
B13 B14 1.821(7) . ?
B13 H13 1.1000 . ?
B14 C3 1.611(6) . ?
B14 B15 1.666(7) . ?
B14 B19 1.794(6) . ?
B14 B20 1.877(7) . ?
B14 H14 1.1000 . ?
B15 C3 1.656(6) . ?
B15 B20 1.695(7) . ?
B15 B16 1.776(6) . ?
B15 B21 1.788(7) . ?
B15 H15 1.1000 . ?
B16 C3 1.654(6) . ?
B16 B17 1.717(6) . ?
B16 B21 1.748(6) . ?
B16 C4 1.773(5) . ?
B16 H16 1.1000 . ?
B17 C4 1.707(5) . ?
B17 B22 1.745(6) . ?
B17 B21 1.788(6) . ?
B17 B18 1.822(7) . ?
B17 H17 1.1000 . ?
B18 C4 1.717(6) . ?
B18 B22 1.791(6) . ?
B18 B19 1.829(6) . ?
B18 H18 1.1000 . ?
B19 B22 1.789(6) . ?
B19 B20 1.884(7) . ?
B19 H19 1.1000 . ?
B20 B21 1.754(7) . ?
B20 B22 1.848(6) . ?
B20 H20 1.1000 . ?
B21 B22 1.826(7) . ?
B21 H21 1.1000 . ?
B22 H22 1.1000 . ?
B23 C5 1.782(6) . ?
B23 B28 1.832(7) . ?
B23 B29 1.840(6) . ?
B23 B24 1.857(6) . ?
B23 C6 1.864(7) . ?
B23 H23 1.1000 . ?
B24 C5 1.767(6) . ?
B24 B29 1.800(6) . ?
B24 B25 1.807(6) . ?
B24 B30 1.882(7) . ?
B24 H24 1.1000 . ?
B25 B26 1.750(6) . ?
B25 C5 1.754(6) . ?
B25 B30 1.755(6) . ?
B25 B31 1.814(6) . ?
B25 H25 1.1000 . ?
B26 C6 1.664(6) . ?
B26 C5 1.708(6) . ?
B26 B31 1.759(6) . ?
B26 B27 1.842(6) . ?
B26 H26 1.1000 . ?
B27 C6 1.718(6) . ?
B27 B28 1.754(7) . ?
B27 B31 1.805(6) . ?
B27 B32 1.828(6) . ?
B27 H27 1.1000 . ?
B28 B32 1.769(7) . ?
B28 B29 1.782(7) . ?
B28 C6 1.824(7) . ?
B28 H28 1.1000 . ?
B29 B32 1.749(7) . ?
B29 B30 1.828(7) . ?
B29 H29 1.1000 . ?
B30 B31 1.767(7) . ?
B30 B32 1.796(6) . ?
B30 H30 1.1000 . ?
B31 B32 1.847(6) . ?
B31 H31 1.1000 . ?
B32 H32 1.1000 . ?
C1 C2 1.606(5) . ?
C1 S1 1.715(4) . ?
C2 S2 1.769(4) . ?
C3 C4 1.644(5) . ?
C3 S3 1.803(4) . ?
C4 S4 1.793(4) . ?
C5 C6 1.569(5) . ?
C5 S5 1.832(4) . ?
C6 H6A 0.9598 . ?
C7 C8 1.292(6) . ?
C7 C11 1.372(5) . ?
C7 Co2 2.156(4) . ?
C7 H7A 0.9800 . ?
C8 C9 1.435(6) . ?
C8 Co2 2.088(4) . ?
C8 H8A 0.9800 . ?
C9 C10 1.447(6) . ?
C9 Co2 2.042(4) . ?
C9 H9A 0.9800 . ?
C10 C11 1.391(6) . ?
C10 Co2 2.078(4) . ?
C10 H10A 0.9800 . ?
C11 Co2 2.024(4) . ?
C11 H11A 0.9800 . ?
C12 C16 1.375(5) . ?
C12 C13 1.384(6) . ?
C12 Co4 2.077(4) . ?
C12 H12A 0.9800 . ?
C13 C14 1.302(6) . ?
C13 Co4 2.070(4) . ?
C13 H13A 0.9800 . ?
C14 C15 1.374(6) . ?
C14 Co4 2.068(4) . ?
C14 H14A 0.9800 . ?
C15 C16 1.426(6) . ?
C15 Co4 2.012(4) . ?
C15 H15A 0.9800 . ?
C16 Co4 2.119(4) . ?
C16 H16A 0.9800 . ?
C17 C18 1.552(6) . ?
C17 S6 1.803(4) . ?
C17 H17A 0.9700 . ?
C17 H17B 0.9700 . ?
C18 C19 1.520(5) . ?
C18 H18A 0.9700 . ?
C18 H18B 0.9700 . ?
C19 C20 1.556(6) . ?
C19 H19A 0.9700 . ?
C19 H19B 0.9700 . ?
C20 H20A 0.9600 . ?
C20 H20C 0.9600 . ?
C20 H20B 0.9600 . ?
C21 C22 1.472(5) . ?
C21 S10 1.819(4) . ?
C21 H21A 0.9700 . ?
C21 H21B 0.9700 . ?
C22 C23 1.516(5) . ?
C22 H22A 0.9700 . ?
C22 H22B 0.9700 . ?
C23 C24 1.531(5) . ?
C23 H23A 0.9700 . ?
C23 H23B 0.9700 . ?
C24 H24A 0.9600 . ?
C24 H24B 0.9600 . ?
C24 H24C 0.9600 . ?
C25 C26 1.506(5) . ?
C25 S8 1.813(4) . ?
C25 H25A 0.9700 . ?
C25 H25B 0.9700 . ?
C26 C27 1.534(6) . ?
C26 H26A 0.9700 . ?
C26 H26B 0.9700 . ?
C27 C28 1.516(6) . ?
C27 H27A 0.9811 . ?
C27 H27B 0.9657 . ?
C28 H28A 0.9600 . ?
C28 H28C 0.9600 . ?
C28 H28B 0.9600 . ?
C29 C30 1.515(6) . ?
C29 S9 1.810(4) . ?
C29 H29A 0.9700 . ?
C29 H29B 0.9700 . ?
C30 C31 1.502(6) . ?
C30 H30A 0.9700 . ?
C30 H30B 0.9700 . ?
C31 C32 1.548(6) . ?
C31 H31A 0.9700 . ?
C31 H31B 0.9700 . ?
C32 H32A 0.9531 . ?
C32 H32C 1.0043 . ?
C32 H32B 0.9219 . ?
C33 C34 1.523(5) . ?
C33 S7 1.805(4) . ?
C33 H33A 0.9700 . ?
C33 H33B 0.9700 . ?
C34 C35 1.556(5) . ?
C34 H34A 0.9700 . ?
C34 H34B 0.9700 . ?
C35 C36 1.497(5) . ?
C35 H35A 0.9700 . ?
C35 H35B 0.9700 . ?
C36 H36A 0.9600 . ?
C36 H36B 0.9600 . ?
C36 H36C 0.9600 . ?
Co1 S2 2.1583(11) . ?
Co1 S3 2.1617(12) . ?
Co1 S1 2.1661(12) . ?
Co1 S4 2.1687(11) . ?
Co2 S9 2.2192(11) . ?
Co2 S8 2.2425(12) . ?
Co2 S10 2.2444(11) . ?
Co2 Co3 2.9618(8) . ?
Co3 S7 2.2387(12) . ?
Co3 S9 2.2490(11) . ?
Co3 S8 2.2685(11) . ?
Co3 S6 2.2700(11) . ?
Co3 S10 2.2812(11) . ?
Co3 S5 2.3435(11) . ?
Co3 Co4 2.9929(8) . ?
Co4 S7 2.2177(12) . ?
Co4 S6 2.2362(11) . ?
Co4 S5 2.2741(11) . ?
O1 H1A 0.8500 . ?
O1 H1B 0.8500 . ?
